data_1534007
loop_
_publ_author_name
'Penc, B.'
'Hernandez-Velasco, J.'
'Wawrzynska, E.'
'Gil, A.'
'Szytula, A.'
'Zygmunt, A.'

_publ_section_title
;
 Magnetic structure of Er Tx Sn2 (T = Co, Ni) compounds
;
_journal_name_full 'Journal of Alloys Compd.'
_journal_page_first L1
_journal_page_last L3
_journal_volume 375
_journal_year 2004
_chemical_formula_sum 'Er Ni0.15 Sn2'
_space_group_IT_number 63
_symmetry_space_group_name_Hall '-C 2c 2'
_symmetry_space_group_name_H-M 'C m c m'
_cell_angle_alpha 90
_cell_angle_beta 90
_cell_angle_gamma 90
_cell_formula_units_Z 4
_cell_length_a 4.374
_cell_length_b 16.121
_cell_length_c 4.306
_cell_volume 303.630
_citation_journal_id_ASTM JALCEU
_cod_data_source_file Penc_JALCEU_2004_1527.cif
_cod_data_source_block Er1Ni0.15Sn2
_cod_original_cell_volume 303.6301
_cod_original_formula_sum 'Er1 Ni0.15 Sn2'
_cod_database_code 1534007

loop_
_symmetry_equiv_pos_as_xyz
x,y,z
-x,-y,z+1/2
x,-y,-z
-x,y,-z+1/2
-x,-y,-z
x,y,-z-1/2
-x,y,z
x,-y,z-1/2
x+1/2,y+1/2,z
-x+1/2,-y+1/2,z+1/2
x+1/2,-y+1/2,-z
-x+1/2,y+1/2,-z+1/2
-x+1/2,-y+1/2,-z
x+1/2,y+1/2,-z-1/2
-x+1/2,y+1/2,z
x+1/2,-y+1/2,z-1/2

loop_
_atom_site_label
_atom_site_type_symbol
_atom_site_fract_x
_atom_site_fract_y
_atom_site_fract_z
_atom_site_occupancy
_atom_site_U_iso_or_equiv
Sn1 Sn 0 0.444 0.25 1 0.0
Er1 Er 0 0.0979 0.25 1 0.0
Ni1 Ni 0 0.2875 0.25 0.15 0.0
Sn2 Sn 0 0.7419 0.25 1 0.0
